data_7111263
loop_
_publ_author_name
'Castro-Rodriguez, Ingrid'
'Olsen, Kristian'
'Gantzel, Peter'
'Meyer, Karsten'

_publ_section_title
;
 Uranium complexes supported by an aryloxide functionalised
 triazacyclononane macrocycle: synthesis and characterisation of a
 six-coordinate U(III) species and insights into its reactivity
;
_journal_coden_ASTM CHCOFS
_journal_issue 23
_journal_name_full
;
 Chemical Communications (Cambridge, United Kingdom) 
;
_journal_page_first 2764
_journal_page_last 2765
_journal_paper_doi 10.1039/b208473b
_journal_year 2002
_chemical_formula_sum 'C55 H88 N3 O4.5 U'
_chemical_formula_weight 1101.31
_space_group_IT_number 2
_symmetry_cell_setting triclinic
_symmetry_space_group_name_Hall '-P 1'
_symmetry_space_group_name_H-M 'P -1'
_atom_sites_solution_hydrogens geom
_atom_sites_solution_primary direct
_atom_sites_solution_secondary difmap
_audit_creation_method SHELXL-97
_cell_angle_alpha 60.832(2)
_cell_angle_beta 74.682(2)
_cell_angle_gamma 66.580(2)
_cell_formula_units_Z 2
_cell_length_a 14.8550(17)
_cell_length_b 15.0174(17)
_cell_length_c 15.2609(17)
_cell_measurement_reflns_used 9842
_cell_measurement_temperature 296(2)
_cell_measurement_theta_max 27.14
_cell_measurement_theta_min 2.24
_cell_volume 2717.3(5)
_computing_cell_refinement 'Bruker SMART'
_computing_data_collection 'Bruker SMART'
_computing_data_reduction 'Bruker SAINT'
_computing_molecular_graphics 'Bruker SHELXTL'
_computing_publication_material 'Bruker SHELXTL'
_computing_structure_refinement 'SHELXL-97 (Sheldrick, 1997)'
_computing_structure_solution 'SHELXS-97 (Sheldrick, 1990)'
_diffrn_ambient_temperature 296(2)
_diffrn_measured_fraction_theta_full 0.940
_diffrn_measured_fraction_theta_max 0.940
_diffrn_measurement_device_type 'CCD area detector'
_diffrn_measurement_method 'phi and omega scans'
_diffrn_radiation_monochromator graphite
_diffrn_radiation_source 'fine-focus sealed tube'
_diffrn_radiation_type MoK\a
_diffrn_radiation_wavelength 0.71073
_diffrn_reflns_av_R_equivalents 0.0489
_diffrn_reflns_av_sigmaI/netI 0.0891
_diffrn_reflns_limit_h_max 19
_diffrn_reflns_limit_h_min -19
_diffrn_reflns_limit_k_max 19
_diffrn_reflns_limit_k_min -19
_diffrn_reflns_limit_l_max 19
_diffrn_reflns_limit_l_min -19
_diffrn_reflns_number 22661
_diffrn_reflns_theta_full 27.55
_diffrn_reflns_theta_max 27.55
_diffrn_reflns_theta_min 1.50
_exptl_absorpt_coefficient_mu 3.032
_exptl_absorpt_correction_T_max 0.6940
_exptl_absorpt_correction_T_min 0.5823
_exptl_absorpt_correction_type 'SADABS (BrukerAXS SaintPlus Program Suite)'
_exptl_crystal_colour 'pale blue'
_exptl_crystal_density_diffrn 1.346
_exptl_crystal_density_meas 0
_exptl_crystal_density_method 'not measured'
_exptl_crystal_description rectangular
_exptl_crystal_F_000 1134
_exptl_crystal_size_max 0.20
_exptl_crystal_size_mid 0.20
_exptl_crystal_size_min 0.13
_refine_diff_density_max 5.185
_refine_diff_density_min -3.406
_refine_diff_density_rms 0.223
_refine_ls_extinction_method none
_refine_ls_goodness_of_fit_ref 1.033
_refine_ls_hydrogen_treatment mixed
_refine_ls_matrix_type full
_refine_ls_number_parameters 592
_refine_ls_number_reflns 11787
_refine_ls_number_restraints 0
_refine_ls_restrained_S_all 1.033
_refine_ls_R_factor_all 0.0938
_refine_ls_R_factor_gt 0.0646
_refine_ls_shift/su_max 0.078
_refine_ls_shift/su_mean 0.002
_refine_ls_structure_factor_coef Fsqd
_refine_ls_weighting_details
;
calc w=1/[\s^2^(Fo^2^)+(0.0993P)^2^+0.0000P] where 
P=(Fo^2^+2Fc^2^)/3
;
_refine_ls_weighting_scheme calc
_refine_ls_wR_factor_gt 0.1525
_refine_ls_wR_factor_ref 0.1674
_reflns_number_gt 8803
_reflns_number_total 11787
_reflns_threshold_expression >2sigma(I)
_cod_data_source_file b208473bsup1.cif
_cod_data_source_block oxo
_cod_depositor_comments
;
The following automatic conversions were performed:

'_symmetry_cell_setting' value 'Triclinic' changed to 'triclinic'
according to /home/saulius/struct/CIF-dictionaries/cif_core.dic
dictionary named 'cif_core.dic' version 2.4.2 from 2011-04-26.

Automatic conversion script
Id: cif_fix_values 1891 2012-01-12 08:04:46Z andrius 
;
_cod_original_sg_symbol_H-M P-1
_cod_original_formula_sum 'C55 H88 N3 O4.50 U'
_cod_database_code 7111263

loop_
_symmetry_equiv_pos_as_xyz
'x, y, z'
'-x, -y, -z'

loop_
_atom_site_label
_atom_site_type_symbol
_atom_site_fract_x
_atom_site_fract_y
_atom_site_fract_z
_atom_site_U_iso_or_equiv
_atom_site_adp_type
_atom_site_occupancy
_atom_site_symmetry_multiplicity
_atom_site_calc_flag
_atom_site_refinement_flags
U1 U 0.65532(2) 0.44849(2) 0.48688(2) 0.03106(11) Uani 1 1 d .
O4 O 0.5000 0.5000 0.5000 0.0313(15) Uani 1 2 d S
N1 N 0.8177(5) 0.4341(5) 0.3514(5) 0.0356(14) Uani 1 1 d .
N2 N 0.8183(5) 0.4735(5) 0.5163(5) 0.0345(14) Uani 1 1 d .
N3 N 0.8142(5) 0.2686(5) 0.5549(5) 0.0342(14) Uani 1 1 d .
C1 C 0.8941(6) 0.4729(7) 0.3514(6) 0.0409(19) Uani 1 1 d .
H1A H 0.9107 0.5204 0.2828 0.049 Uiso 1 1 calc R
H1B H 0.9528 0.4121 0.3756 0.049 Uiso 1 1 calc R
C2 C 0.8625(6) 0.5324(7) 0.4161(6) 0.0423(19) Uani 1 1 d .
H2A H 0.9193 0.5437 0.4239 0.051 Uiso 1 1 calc R
H2B H 0.8151 0.6024 0.3826 0.051 Uiso 1 1 calc R
C3 C 0.8939(6) 0.3744(6) 0.5753(6) 0.0407(19) Uani 1 1 d .
H3A H 0.9098 0.3839 0.6273 0.049 Uiso 1 1 calc R
H3B H 0.9534 0.3624 0.5314 0.049 Uiso 1 1 calc R
C4 C 0.8598(6) 0.2772(6) 0.6237(6) 0.0389(18) Uani 1 1 d .
H4A H 0.9158 0.2129 0.6491 0.047 Uiso 1 1 calc R
H4B H 0.8126 0.2802 0.6807 0.047 Uiso 1 1 calc R
C5 C 0.8913(6) 0.2443(6) 0.4768(6) 0.0380(18) Uani 1 1 d .
H5A H 0.9048 0.1705 0.4894 0.046 Uiso 1 1 calc R
H5B H 0.9516 0.2510 0.4822 0.046 Uiso 1 1 calc R
C6 C 0.8601(6) 0.3192(6) 0.3703(6) 0.0401(18) Uani 1 1 d .
H6A H 0.9169 0.3107 0.3224 0.048 Uiso 1 1 calc R
H6B H 0.8117 0.2984 0.3590 0.048 Uiso 1 1 calc R
O5 O 0.9423(11) -0.0507(12) 0.2369(12) 0.171(6) Uani 1 1 d .
C7 C 0.900(2) 0.055(2) 0.217(2) 0.188(13) Uani 1 1 d .
H7A H 0.8292 0.0736 0.2264 0.226 Uiso 1 1 calc R
H7B H 0.9190 0.0996 0.1481 0.226 Uiso 1 1 calc R
C8 C 0.9362(19) 0.073(2) 0.289(2) 0.209(16) Uani 1 1 d .
H8A H 0.9082 0.1478 0.2762 0.313 Uiso 1 1 calc R
H8B H 1.0067 0.0540 0.2797 0.313 Uiso 1 1 calc R
H8C H 0.9165 0.0297 0.3571 0.313 Uiso 1 1 calc R
C9 C 0.914(3) -0.071(3) 0.169(2) 0.26(2) Uani 1 1 d .
H9A H 0.9447 -0.0378 0.1024 0.317 Uiso 1 1 calc R
H9B H 0.8428 -0.0397 0.1667 0.317 Uiso 1 1 calc R
C10 C 0.945(3) -0.192(2) 0.206(2) 0.249(17) Uani 1 1 d .
H10A H 0.9255 -0.2071 0.1603 0.374 Uiso 1 1 calc R
H10B H 0.9142 -0.2239 0.2719 0.374 Uiso 1 1 calc R
H10C H 1.0153 -0.2219 0.2073 0.374 Uiso 1 1 calc R
O1A O 0.6498(4) 0.6108(4) 0.3623(4) 0.0372(12) Uani 1 1 d .
C1A C 0.6818(6) 0.6687(6) 0.2676(6) 0.0371(17) Uani 1 1 d .
C2A C 0.7462(6) 0.6136(6) 0.2115(6) 0.0378(17) Uani 1 1 d .
C3A C 0.7815(6) 0.6693(7) 0.1127(6) 0.0420(19) Uani 1 1 d .
H3AA H 0.8249 0.6310 0.0772 0.050 Uiso 1 1 calc R
C4A C 0.7528(6) 0.7806(7) 0.0667(6) 0.044(2) Uani 1 1 d .
C5A C 0.6890(6) 0.8335(7) 0.1233(6) 0.0423(19) Uani 1 1 d .
H5AA H 0.6696 0.9083 0.0929 0.051 Uiso 1 1 calc R
C6A C 0.6518(6) 0.7832(6) 0.2223(6) 0.0363(17) Uani 1 1 d .
C7A C 0.7729(6) 0.4947(6) 0.2536(6) 0.0389(18) Uani 1 1 d .
H7AA H 0.8189 0.4710 0.2050 0.047 Uiso 1 1 calc R
H7AB H 0.7141 0.4768 0.2628 0.047 Uiso 1 1 calc R
C8A C 0.7867(8) 0.8438(8) -0.0431(6) 0.058(3) Uani 1 1 d .
C9A C 0.8683(9) 0.7733(9) -0.0871(8) 0.077(3) Uani 1 1 d .
H9AA H 0.8896 0.8174 -0.1542 0.115 Uiso 1 1 calc R
H9AB H 0.8444 0.7235 -0.0891 0.115 Uiso 1 1 calc R
H9AC H 0.9226 0.7341 -0.0461 0.115 Uiso 1 1 calc R
C10A C 0.7002(10) 0.9037(13) -0.1054(9) 0.115(6) Uani 1 1 d .
H10D H 0.7204 0.9467 -0.1734 0.173 Uiso 1 1 calc R
H10E H 0.6493 0.9495 -0.0778 0.173 Uiso 1 1 calc R
H10F H 0.6754 0.8533 -0.1047 0.173 Uiso 1 1 calc R
C11A C 0.8261(12) 0.9263(11) -0.0509(9) 0.099(5) Uani 1 1 d .
H11A H 0.8407 0.9704 -0.1206 0.149 Uiso 1 1 calc R
H11B H 0.8850 0.8902 -0.0166 0.149 Uiso 1 1 calc R
H11C H 0.7775 0.9706 -0.0205 0.149 Uiso 1 1 calc R
C12A C 0.5833(6) 0.8499(7) 0.2781(6) 0.0422(19) Uani 1 1 d .
C13A C 0.6336(9) 0.8261(9) 0.3643(8) 0.075(3) Uani 1 1 d .
H13A H 0.6525 0.7503 0.4072 0.112 Uiso 1 1 calc R
H13B H 0.5893 0.8645 0.4022 0.112 Uiso 1 1 calc R
H13C H 0.6912 0.8485 0.3384 0.112 Uiso 1 1 calc R
C14A C 0.4868(8) 0.8260(9) 0.3147(9) 0.071(3) Uani 1 1 d .
H14A H 0.4987 0.7515 0.3612 0.106 Uiso 1 1 calc R
H14B H 0.4567 0.8413 0.2583 0.106 Uiso 1 1 calc R
H14C H 0.4436 0.8701 0.3477 0.106 Uiso 1 1 calc R
C15A C 0.5590(9) 0.9703(8) 0.2109(8) 0.068(3) Uani 1 1 d .
H15A H 0.5144 1.0092 0.2482 0.102 Uiso 1 1 calc R
H15B H 0.5288 0.9884 0.1535 0.102 Uiso 1 1 calc R
H15C H 0.6184 0.9892 0.1887 0.102 Uiso 1 1 calc R
O1B O 0.6475(4) 0.4234(4) 0.6444(4) 0.0363(12) Uani 1 1 d .
C1B C 0.6802(6) 0.4333(6) 0.7117(6) 0.0360(17) Uani 1 1 d .
C2B C 0.7469(6) 0.4907(6) 0.6776(6) 0.0389(18) Uani 1 1 d .
C3B C 0.7877(6) 0.4993(7) 0.7444(6) 0.0421(19) Uani 1 1 d .
H3BA H 0.8330 0.5365 0.7194 0.051 Uiso 1 1 calc R
C4B C 0.7624(7) 0.4541(7) 0.8468(6) 0.046(2) Uani 1 1 d .
C5B C 0.6948(7) 0.3993(7) 0.8792(7) 0.049(2) Uani 1 1 d .
H5BA H 0.6766 0.3689 0.9480 0.058 Uiso 1 1 calc R
C6B C 0.6517(6) 0.3862(7) 0.8172(6) 0.0400(18) Uani 1 1 d .
C7B C 0.7735(6) 0.5461(6) 0.5675(6) 0.0410(19) Uani 1 1 d .
H7BA H 0.8196 0.5820 0.5576 0.049 Uiso 1 1 calc R
H7BB H 0.7147 0.6010 0.5356 0.049 Uiso 1 1 calc R
C8B C 0.8043(8) 0.4628(9) 0.9229(7) 0.062(3) Uani 1 1 d .
C9B C 0.8924(10) 0.5021(12) 0.8775(9) 0.091(4) Uani 1 1 d .
H9BA H 0.9200 0.4998 0.9292 0.137 Uiso 1 1 calc R
H9BB H 0.8723 0.5748 0.8265 0.137 Uiso 1 1 calc R
H9BC H 0.9410 0.4569 0.8481 0.137 Uiso 1 1 calc R
C10B C 0.7210(11) 0.5381(15) 0.9636(13) 0.120(6) Uani 1 1 d .
H10G H 0.7445 0.5423 1.0139 0.180 Uiso 1 1 calc R
H10H H 0.6666 0.5104 0.9930 0.180 Uiso 1 1 calc R
H10I H 0.6999 0.6085 0.9094 0.180 Uiso 1 1 calc R
C11B C 0.8398(11) 0.3526(12) 1.0107(9) 0.100(5) Uani 1 1 d .
H11D H 0.8680 0.3589 1.0565 0.151 Uiso 1 1 calc R
H11E H 0.8886 0.3034 0.9856 0.151 Uiso 1 1 calc R
H11F H 0.7851 0.3262 1.0454 0.151 Uiso 1 1 calc R
C12B C 0.5808(7) 0.3213(7) 0.8636(7) 0.048(2) Uani 1 1 d .
C13B C 0.6312(11) 0.2140(10) 0.8560(11) 0.093(4) Uani 1 1 d .
H13D H 0.6378 0.2266 0.7870 0.140 Uiso 1 1 calc R
H13E H 0.5922 0.1672 0.8959 0.140 Uiso 1 1 calc R
H13F H 0.6953 0.1811 0.8804 0.140 Uiso 1 1 calc R
C14B C 0.4868(8) 0.3805(10) 0.8110(9) 0.080(4) Uani 1 1 d .
H14D H 0.5026 0.3977 0.7406 0.120 Uiso 1 1 calc R
H14E H 0.4528 0.4456 0.8193 0.120 Uiso 1 1 calc R
H14F H 0.4455 0.3356 0.8399 0.120 Uiso 1 1 calc R
C15B C 0.5503(10) 0.2951(12) 0.9745(8) 0.087(4) Uani 1 1 d .
H15D H 0.5041 0.2562 0.9992 0.131 Uiso 1 1 calc R
H15E H 0.5203 0.3606 0.9824 0.131 Uiso 1 1 calc R
H15F H 0.6074 0.2518 1.0118 0.131 Uiso 1 1 calc R
O1C O 0.6514(4) 0.3223(4) 0.4527(4) 0.0342(11) Uani 1 1 d .
C1C C 0.6801(5) 0.2158(6) 0.4759(6) 0.0341(16) Uani 1 1 d .
C2C C 0.7408(6) 0.1444(6) 0.5545(6) 0.0365(17) Uani 1 1 d .
C3C C 0.7725(6) 0.0345(6) 0.5840(6) 0.0394(18) Uani 1 1 d .
H3CA H 0.8135 -0.0113 0.6360 0.047 Uiso 1 1 calc R
C4C C 0.7444(6) -0.0080(6) 0.5379(6) 0.0425(19) Uani 1 1 d .
C5C C 0.6848(6) 0.0639(7) 0.4592(6) 0.0407(18) Uani 1 1 d .
H5CA H 0.6653 0.0358 0.4276 0.049 Uiso 1 1 calc R
C6C C 0.6523(6) 0.1758(6) 0.4241(6) 0.0378(17) Uani 1 1 d .
C7C C 0.7669(6) 0.1839(6) 0.6140(6) 0.0391(18) Uani 1 1 d .
H7CA H 0.7073 0.2115 0.6507 0.047 Uiso 1 1 calc R
H7CB H 0.8108 0.1232 0.6633 0.047 Uiso 1 1 calc R
C8C C 0.7736(7) -0.1304(7) 0.5717(8) 0.054(2) Uani 1 1 d .
C9C C 0.8486(8) -0.1937(8) 0.6459(9) 0.069(3) Uani 1 1 d .
H9CA H 0.8738 -0.2670 0.6550 0.104 Uiso 1 1 calc R
H9CB H 0.8190 -0.1914 0.7091 0.104 Uiso 1 1 calc R
H9CC H 0.9015 -0.1638 0.6215 0.104 Uiso 1 1 calc R
C10C C 0.6854(9) -0.1649(9) 0.6106(12) 0.094(5) Uani 1 1 d .
H10J H 0.7000 -0.2330 0.6102 0.141 Uiso 1 1 calc R
H10K H 0.6329 -0.1123 0.5687 0.141 Uiso 1 1 calc R
H10L H 0.6657 -0.1719 0.6782 0.141 Uiso 1 1 calc R
C11C C 0.8234(9) -0.1567(9) 0.4809(9) 0.074(3) Uani 1 1 d .
H11G H 0.8448 -0.2331 0.5030 0.111 Uiso 1 1 calc R
H11H H 0.8791 -0.1311 0.4519 0.111 Uiso 1 1 calc R
H11I H 0.7771 -0.1221 0.4314 0.111 Uiso 1 1 calc R
C12C C 0.5896(6) 0.2472(7) 0.3349(6) 0.0431(19) Uani 1 1 d .
C13C C 0.6461(8) 0.3191(8) 0.2482(7) 0.061(3) Uani 1 1 d .
H13G H 0.6578 0.3639 0.2694 0.092 Uiso 1 1 calc R
H13H H 0.6078 0.3635 0.1911 0.092 Uiso 1 1 calc R
H13I H 0.7079 0.2748 0.2301 0.092 Uiso 1 1 calc R
C14C C 0.4917(7) 0.3174(8) 0.3640(8) 0.059(3) Uani 1 1 d .
H14G H 0.5036 0.3586 0.3894 0.088 Uiso 1 1 calc R
H14H H 0.4545 0.2726 0.4150 0.088 Uiso 1 1 calc R
H14I H 0.4552 0.3654 0.3058 0.088 Uiso 1 1 calc R
C15C C 0.5681(8) 0.1839(8) 0.2950(8) 0.057(2) Uani 1 1 d .
H15G H 0.5259 0.2325 0.2414 0.086 Uiso 1 1 calc R
H15H H 0.5360 0.1348 0.3483 0.086 Uiso 1 1 calc R
H15I H 0.6287 0.1443 0.2702 0.086 Uiso 1 1 calc R

loop_
_atom_site_aniso_label
_atom_site_aniso_U_11
_atom_site_aniso_U_22
_atom_site_aniso_U_33
_atom_site_aniso_U_23
_atom_site_aniso_U_13
_atom_site_aniso_U_12
U1 0.03530(17) 0.03093(16) 0.01881(14) -0.00411(11) -0.00425(10) -0.01019(11)
O4 0.032(4) 0.028(4) 0.027(4) -0.006(3) -0.007(3) -0.008(3)
N1 0.039(4) 0.033(3) 0.023(3) -0.004(3) -0.002(3) -0.011(3)
N2 0.038(4) 0.033(3) 0.026(3) -0.007(3) -0.005(3) -0.011(3)
N3 0.038(4) 0.032(3) 0.025(3) -0.007(3) -0.004(3) -0.010(3)
C1 0.037(4) 0.047(5) 0.030(4) -0.012(4) 0.002(3) -0.014(4)
C2 0.045(5) 0.051(5) 0.029(4) -0.010(4) -0.002(3) -0.024(4)
C3 0.047(5) 0.040(4) 0.028(4) -0.003(3) -0.016(3) -0.014(4)
C4 0.039(4) 0.041(4) 0.030(4) -0.011(4) -0.009(3) -0.009(3)
C5 0.035(4) 0.034(4) 0.036(4) -0.012(4) -0.002(3) -0.009(3)
C6 0.039(4) 0.039(4) 0.035(4) -0.014(4) -0.005(3) -0.008(3)
O5 0.175(14) 0.111(11) 0.139(13) -0.016(9) -0.033(10) 0.002(10)
C7 0.15(2) 0.11(2) 0.22(3) -0.03(2) 0.01(2) -0.029(16)
C8 0.16(2) 0.111(17) 0.28(4) -0.08(2) 0.10(3) -0.053(17)
C9 0.39(5) 0.20(3) 0.22(3) -0.07(3) -0.22(4) -0.01(3)
C10 0.38(5) 0.17(3) 0.18(3) -0.03(2) -0.19(3) -0.03(3)
O1A 0.043(3) 0.032(3) 0.022(3) -0.002(2) 0.001(2) -0.012(2)
C1A 0.040(4) 0.041(4) 0.022(4) -0.005(3) 0.000(3) -0.016(3)
C2A 0.046(5) 0.037(4) 0.026(4) -0.006(3) -0.005(3) -0.018(4)
C3A 0.052(5) 0.043(5) 0.026(4) -0.011(4) -0.006(4) -0.014(4)
C4A 0.051(5) 0.046(5) 0.028(4) -0.010(4) -0.005(4) -0.016(4)
C5A 0.054(5) 0.036(4) 0.027(4) -0.003(3) -0.006(4) -0.018(4)
C6A 0.039(4) 0.039(4) 0.026(4) -0.007(3) -0.005(3) -0.016(3)
C7A 0.050(5) 0.040(4) 0.027(4) -0.012(3) -0.002(3) -0.018(4)
C8A 0.078(7) 0.050(5) 0.023(4) 0.001(4) -0.003(4) -0.022(5)
C9A 0.093(9) 0.069(7) 0.035(5) -0.006(5) 0.012(5) -0.027(6)
C10A 0.096(10) 0.149(14) 0.032(6) 0.003(7) -0.020(6) -0.018(9)
C11A 0.154(13) 0.093(10) 0.051(7) -0.019(7) 0.030(8) -0.079(10)
C12A 0.044(5) 0.041(5) 0.037(5) -0.012(4) -0.006(4) -0.013(4)
C13A 0.097(9) 0.073(7) 0.048(6) -0.032(6) -0.022(6) -0.004(6)
C14A 0.058(6) 0.067(7) 0.078(8) -0.032(6) 0.020(6) -0.026(5)
C15A 0.091(8) 0.042(5) 0.058(7) -0.016(5) -0.004(6) -0.019(5)
O1B 0.041(3) 0.045(3) 0.019(2) -0.008(2) -0.003(2) -0.018(2)
C1B 0.042(4) 0.034(4) 0.026(4) -0.008(3) -0.011(3) -0.007(3)
C2B 0.048(5) 0.035(4) 0.027(4) -0.008(3) -0.013(3) -0.009(4)
C3B 0.052(5) 0.040(5) 0.033(4) -0.011(4) -0.008(4) -0.017(4)
C4B 0.053(5) 0.054(5) 0.032(4) -0.018(4) -0.008(4) -0.018(4)
C5B 0.054(5) 0.055(5) 0.032(5) -0.015(4) -0.003(4) -0.019(4)
C6B 0.048(5) 0.040(4) 0.025(4) -0.011(3) -0.006(3) -0.010(4)
C7B 0.052(5) 0.036(4) 0.025(4) -0.003(3) -0.009(3) -0.014(4)
C8B 0.080(7) 0.088(8) 0.030(5) -0.018(5) -0.008(5) -0.045(6)
C9B 0.114(10) 0.144(13) 0.049(7) -0.032(8) -0.011(7) -0.085(10)
C10B 0.126(13) 0.172(17) 0.117(13) -0.108(13) -0.014(10) -0.038(12)
C11B 0.133(12) 0.130(12) 0.043(7) -0.002(7) -0.035(7) -0.076(10)
C12B 0.051(5) 0.054(5) 0.034(5) -0.012(4) 0.000(4) -0.024(4)
C13B 0.119(11) 0.063(8) 0.094(10) -0.032(7) 0.022(8) -0.047(8)
C14B 0.063(7) 0.090(9) 0.070(8) -0.005(7) -0.020(6) -0.036(6)
C15B 0.099(9) 0.137(12) 0.046(6) -0.032(7) 0.013(6) -0.077(9)
O1C 0.039(3) 0.026(3) 0.027(3) -0.004(2) -0.007(2) -0.008(2)
C1C 0.031(4) 0.036(4) 0.026(4) -0.008(3) 0.000(3) -0.010(3)
C2C 0.042(4) 0.037(4) 0.028(4) -0.011(3) 0.000(3) -0.016(3)
C3C 0.040(4) 0.037(4) 0.031(4) -0.007(4) -0.004(3) -0.013(3)
C4C 0.052(5) 0.030(4) 0.037(5) -0.007(4) -0.006(4) -0.013(4)
C5C 0.046(5) 0.040(5) 0.039(5) -0.016(4) -0.003(4) -0.018(4)
C6C 0.039(4) 0.037(4) 0.033(4) -0.012(4) -0.001(3) -0.014(3)
C7C 0.048(5) 0.033(4) 0.030(4) -0.006(3) -0.010(3) -0.013(3)
C8C 0.060(6) 0.041(5) 0.051(6) -0.011(4) -0.013(5) -0.015(4)
C9C 0.079(8) 0.039(5) 0.076(8) -0.018(5) -0.022(6) -0.003(5)
C10C 0.083(9) 0.041(6) 0.130(13) -0.015(7) -0.006(8) -0.024(6)
C11C 0.091(9) 0.056(7) 0.076(8) -0.034(6) -0.018(7) -0.010(6)
C12C 0.053(5) 0.042(5) 0.032(4) -0.008(4) -0.011(4) -0.019(4)
C13C 0.083(7) 0.063(6) 0.029(5) -0.005(4) -0.007(5) -0.034(6)
C14C 0.051(6) 0.055(6) 0.057(6) -0.018(5) -0.016(5) -0.005(4)
C15C 0.064(6) 0.058(6) 0.052(6) -0.019(5) -0.019(5) -0.019(5)

loop_
_atom_type_symbol
_atom_type_description
_atom_type_scat_dispersion_real
_atom_type_scat_dispersion_imag
_atom_type_scat_source
C C 0.0033 0.0016 'International Tables Vol C Tables 4.2.6.8 and 6.1.1.4'
H H 0.0000 0.0000 'International Tables Vol C Tables 4.2.6.8 and 6.1.1.4'
N N 0.0061 0.0033 'International Tables Vol C Tables 4.2.6.8 and 6.1.1.4'
O O 0.0106 0.0060 'International Tables Vol C Tables 4.2.6.8 and 6.1.1.4'
U U -9.6767 9.6646 'International Tables Vol C Tables 4.2.6.8 and 6.1.1.4'

loop_
_geom_angle_atom_site_label_1
_geom_angle_atom_site_label_2
_geom_angle_atom_site_label_3
_geom_angle
_geom_angle_site_symmetry_1
O4 U1 O1B 87.96(13) .
O4 U1 O1C 87.32(13) .
O1B U1 O1C 121.53(19) .
O4 U1 O1A 88.67(13) .
O1B U1 O1A 118.57(19) .
O1C U1 O1A 119.53(19) .
O4 U1 N3 141.52(13) .
O1B U1 N3 79.35(19) .
O1C U1 N3 69.59(18) .
O1A U1 N3 129.28(19) .
O4 U1 N1 142.98(13) .
O1B U1 N1 128.54(19) .
O1C U1 N1 78.66(19) .
O1A U1 N1 69.65(18) .
N3 U1 N1 63.62(18) .
O4 U1 N2 144.34(13) .
O1B U1 N2 69.49(18) .
O1C U1 N2 127.82(18) .
O1A U1 N2 79.19(19) .
N3 U1 N2 62.74(18) .
N1 U1 N2 62.37(19) .
U1 O4 U1 180.000(1) 2_666
C1 N1 C6 110.3(6) .
C1 N1 C7A 112.6(6) .
C6 N1 C7A 107.1(6) .
C1 N1 U1 117.6(5) .
C6 N1 U1 106.2(4) .
C7A N1 U1 102.2(4) .
C2 N2 C3 110.1(6) .
C2 N2 C7B 108.3(6) .
C3 N2 C7B 111.2(6) .
C2 N2 U1 107.1(4) .
C3 N2 U1 116.9(4) .
C7B N2 U1 102.7(4) .
C4 N3 C7C 108.8(6) .
C4 N3 C5 109.1(6) .
C7C N3 C5 111.8(6) .
C4 N3 U1 108.3(4) .
C7C N3 U1 101.7(4) .
C5 N3 U1 116.8(4) .
N1 C1 C2 112.9(6) .
N2 C2 C1 112.2(7) .
N2 C3 C4 112.1(6) .
N3 C4 C3 113.6(6) .
N3 C5 C6 112.3(6) .
N1 C6 C5 113.0(7) .
C7 O5 C9 110(2) .
O5 C7 C8 108(3) .
O5 C9 C10 108(2) .
C1A O1A U1 147.5(5) .
O1A C1A C2A 118.3(7) .
O1A C1A C6A 122.6(7) .
C2A C1A C6A 119.1(7) .
C3A C2A C1A 120.9(7) .
C3A C2A C7A 118.5(7) .
C1A C2A C7A 120.4(7) .
C4A C3A C2A 121.1(8) .
C5A C4A C3A 117.0(8) .
C5A C4A C8A 120.8(8) .
C3A C4A C8A 122.1(8) .
C4A C5A C6A 124.9(8) .
C5A C6A C1A 116.9(7) .
C5A C6A C12A 120.3(7) .
C1A C6A C12A 122.8(7) .
C2A C7A N1 114.5(6) .
C10A C8A C9A 110.1(10) .
C10A C8A C11A 107.4(11) .
C9A C8A C11A 106.7(10) .
C10A C8A C4A 109.4(9) .
C9A C8A C4A 113.0(8) .
C11A C8A C4A 110.1(8) .
C13A C12A C14A 111.3(9) .
C13A C12A C15A 106.9(8) .
C14A C12A C15A 107.1(8) .
C13A C12A C6A 109.1(7) .
C14A C12A C6A 110.3(7) .
C15A C12A C6A 112.1(7) .
C1B O1B U1 148.8(5) .
O1B C1B C2B 118.6(7) .
O1B C1B C6B 122.8(7) .
C2B C1B C6B 118.6(7) .
C3B C2B C1B 121.4(7) .
C3B C2B C7B 118.7(8) .
C1B C2B C7B 119.8(7) .
C4B C3B C2B 121.5(8) .
C3B C4B C5B 116.3(8) .
C3B C4B C8B 123.3(8) .
C5B C4B C8B 120.4(8) .
C4B C5B C6B 125.5(8) .
C5B C6B C1B 116.7(8) .
C5B C6B C12B 119.7(7) .
C1B C6B C12B 123.6(7) .
C2B C7B N2 114.4(6) .
C9B C8B C11B 106.2(10) .
C9B C8B C4B 112.4(8) .
C11B C8B C4B 110.5(9) .
C9B C8B C10B 111.4(11) .
C11B C8B C10B 108.7(11) .
C4B C8B C10B 107.7(9) .
C14B C12B C6B 111.8(8) .
C14B C12B C15B 106.6(9) .
C6B C12B C15B 113.1(8) .
C14B C12B C13B 109.2(10) .
C6B C12B C13B 108.9(8) .
C15B C12B C13B 107.1(9) .
C1C O1C U1 147.6(5) .
O1C C1C C2C 117.2(7) .
O1C C1C C6C 123.2(7) .
C2C C1C C6C 119.6(7) .
C3C C2C C1C 121.1(7) .
C3C C2C C7C 118.1(7) .
C1C C2C C7C 120.7(7) .
C4C C3C C2C 121.2(8) .
C3C C4C C5C 117.2(7) .
C3C C4C C8C 123.0(8) .
C5C C4C C8C 119.8(8) .
C4C C5C C6C 124.5(8) .
C5C C6C C1C 116.5(7) .
C5C C6C C12C 119.9(7) .
C1C C6C C12C 123.7(7) .
N3 C7C C2C 115.5(6) .
C10C C8C C9C 111.7(10) .
C10C C8C C11C 108.0(10) .
C9C C8C C11C 104.8(9) .
C10C C8C C4C 110.2(8) .
C9C C8C C4C 112.2(8) .
C11C C8C C4C 109.7(8) .
C15C C12C C14C 108.1(8) .
C15C C12C C6C 113.0(7) .
C14C C12C C6C 110.6(7) .
C15C C12C C13C 106.9(8) .
C14C C12C C13C 109.5(8) .
C6C C12C C13C 108.7(7) .

loop_
_geom_bond_atom_site_label_1
_geom_bond_atom_site_label_2
_geom_bond_distance
_geom_bond_site_symmetry_2
U1 O4 2.1095(4) .
U1 O1B 2.222(5) .
U1 O1C 2.222(5) .
U1 O1A 2.230(5) .
U1 N3 2.727(6) .
U1 N1 2.744(6) .
U1 N2 2.768(6) .
O4 U1 2.1095(4) 2_666
N1 C1 1.466(10) .
N1 C6 1.485(10) .
N1 C7A 1.489(10) .
N2 C2 1.471(10) .
N2 C3 1.479(9) .
N2 C7B 1.490(10) .
N3 C4 1.468(10) .
N3 C7C 1.477(10) .
N3 C5 1.496(10) .
C1 C2 1.509(11) .
C3 C4 1.508(11) .
C5 C6 1.524(11) .
O5 C7 1.36(3) .
O5 C9 1.40(3) .
C7 C8 1.51(4) .
C9 C10 1.53(3) .
O1A C1A 1.346(9) .
C1A C2A 1.401(11) .
C1A C6A 1.424(11) .
C2A C3A 1.396(11) .
C2A C7A 1.487(11) .
C3A C4A 1.384(12) .
C4A C5A 1.384(12) .
C4A C8A 1.531(12) .
C5A C6A 1.392(11) .
C6A C12A 1.525(11) .
C8A C10A 1.502(15) .
C8A C9A 1.511(14) .
C8A C11A 1.512(15) .
C12A C13A 1.506(13) .
C12A C14A 1.512(13) .
C12A C15A 1.524(13) .
O1B C1B 1.336(9) .
C1B C2B 1.401(11) .
C1B C6B 1.427(11) .
C2B C3B 1.395(11) .
C2B C7B 1.489(11) .
C3B C4B 1.379(12) .
C4B C5B 1.388(12) .
C4B C8B 1.532(12) .
C5B C6B 1.395(12) .
C6B C12B 1.519(12) .
C8B C9B 1.510(15) .
C8B C11B 1.527(16) .
C8B C10B 1.537(17) .
C12B C14B 1.514(13) .
C12B C15B 1.520(13) .
C12B C13B 1.532(15) .
O1C C1C 1.360(9) .
C1C C2C 1.396(11) .
C1C C6C 1.409(11) .
C2C C3C 1.386(11) .
C2C C7C 1.490(11) .
C3C C4C 1.372(11) .
C4C C5C 1.389(12) .
C4C C8C 1.546(12) .
C5C C6C 1.400(11) .
C6C C12C 1.525(11) .
C8C C10C 1.471(14) .
C8C C9C 1.484(14) .
C8C C11C 1.544(15) .
C12C C15C 1.511(12) .
C12C C14C 1.523(13) .
C12C C13C 1.536(12) .
